data_2226397
loop_
_publ_author_name
'Chernyshev, V. M.'
'Astakhov, A. V.'
'Ivanov, V. V.'
'Starikova, Z. A.'

_publ_section_title
;
 3,5-Diamino-1-phenyl-1,2,4-triazolium bromide
;
_journal_coeditor_code CV2726
_journal_issue 7
_journal_name_full 'Acta Crystallographica Section E'
_journal_page_first o1644
_journal_page_last o1645
_journal_paper_doi 10.1107/S1600536810021318
_journal_volume 66
_journal_year 2010
_chemical_formula_iupac 'C8 H10 N5 +, Br -'
_chemical_formula_moiety 'C8 H10 N5 +, Br -'
_chemical_formula_sum 'C8 H10 Br N5'
_chemical_formula_weight 256.12
_chemical_name_common
;
1-phenyl-1<i>H</i>-1,2,4-triazole-3,5-diamine hydrobromide
;
_chemical_name_systematic
;
3,5-Diamino-1-phenyl-1,2,4-triazolium bromide
;
_space_group_IT_number 14
_symmetry_cell_setting monoclinic
_symmetry_space_group_name_Hall '-P 2yn'
_symmetry_space_group_name_H-M 'P 1 21/n 1'
_atom_sites_solution_hydrogens difmap
_atom_sites_solution_primary direct
_atom_sites_solution_secondary difmap
_audit_creation_method SHELXL-97
_cell_angle_alpha 90.00
_cell_angle_beta 95.519(3)
_cell_angle_gamma 90.00
_cell_formula_units_Z 8
_cell_length_a 13.752(2)
_cell_length_b 7.1172(13)
_cell_length_c 20.394(4)
_cell_measurement_reflns_used 568
_cell_measurement_temperature 100(2)
_cell_measurement_theta_max 26
_cell_measurement_theta_min 3
_cell_volume 1986.8(6)
_computing_cell_refinement 'SAINT (Bruker, 2004)'
_computing_data_collection 'APEX2 (Bruker, 2004)'
_computing_data_reduction 'SAINT and XPREP (Bruker, 2005)'
_computing_molecular_graphics 'Mercury (Macrae <i>et al.</i>,  2006)'
_computing_publication_material
;
SHELXTL (Sheldrick, 2008), publCIF (Westrip, 2010) and PLATON
(Spek, 2009)
;
_computing_structure_refinement 'SHELXL97 (Sheldrick, 2008)'
_computing_structure_solution 'SHELXS97 (Sheldrick, 2008)'
_diffrn_ambient_temperature 100(2)
_diffrn_measured_fraction_theta_full 0.994
_diffrn_measured_fraction_theta_max 0.994
_diffrn_measurement_device_type 'Bruker APEXII CCD area-detector'
_diffrn_measurement_method \w
_diffrn_radiation_monochromator graphite
_diffrn_radiation_source 'fine-focus sealed tube'
_diffrn_radiation_type MoK\a
_diffrn_radiation_wavelength 0.71073
_diffrn_reflns_av_R_equivalents 0.0332
_diffrn_reflns_av_sigmaI/netI 0.0264
_diffrn_reflns_limit_h_max 17
_diffrn_reflns_limit_h_min -17
_diffrn_reflns_limit_k_max 9
_diffrn_reflns_limit_k_min -9
_diffrn_reflns_limit_l_max 26
_diffrn_reflns_limit_l_min -26
_diffrn_reflns_number 19484
_diffrn_reflns_theta_full 26.99
_diffrn_reflns_theta_max 26.99
_diffrn_reflns_theta_min 1.71
_exptl_absorpt_coefficient_mu 4.106
_exptl_absorpt_correction_T_max 0.372
_exptl_absorpt_correction_T_min 0.211
_exptl_absorpt_correction_type multi-scan
_exptl_absorpt_process_details '(SADABS; Bruker, 2004)'
_exptl_crystal_colour colourless
_exptl_crystal_density_diffrn 1.713
_exptl_crystal_density_method 'not measured'
_exptl_crystal_description plate
_exptl_crystal_F_000 1024
_exptl_crystal_size_max 0.55
_exptl_crystal_size_mid 0.40
_exptl_crystal_size_min 0.30
_refine_diff_density_max 0.632
_refine_diff_density_min -0.520
_refine_ls_extinction_method none
_refine_ls_goodness_of_fit_ref 1.002
_refine_ls_hydrogen_treatment constr
_refine_ls_matrix_type full
_refine_ls_number_parameters 253
_refine_ls_number_reflns 4314
_refine_ls_number_restraints 0
_refine_ls_restrained_S_all 1.002
_refine_ls_R_factor_all 0.0332
_refine_ls_R_factor_gt 0.0272
_refine_ls_shift/su_max 0.001
_refine_ls_shift/su_mean 0.000
_refine_ls_structure_factor_coef Fsqd
_refine_ls_weighting_details 'calc w=1/[\s^2^(Fo^2^)+(0.0375P)^2^+2.8430P] where P=(Fo^2^+2Fc^2^)/3'
_refine_ls_weighting_scheme calc
_refine_ls_wR_factor_gt 0.0684
_refine_ls_wR_factor_ref 0.0713
_reflns_number_gt 3808
_reflns_number_total 4314
_reflns_threshold_expression I>2\s(I)
_cod_data_source_file cv2726.cif
_cod_data_source_block I
_cod_original_cell_volume 1986.7(6)
_cod_original_sg_symbol_H-M 'P 21/n'
_cod_database_code 2226397
_cod_database_fobs_code 2226397

loop_
_symmetry_equiv_pos_as_xyz
'x, y, z'
'-x+1/2, y+1/2, -z+1/2'
'-x, -y, -z'
'x-1/2, -y-1/2, z-1/2'

loop_
_atom_site_type_symbol
_atom_site_label
_atom_site_fract_x
_atom_site_fract_y
_atom_site_fract_z
_atom_site_U_iso_or_equiv
_atom_site_adp_type
_atom_site_calc_flag
_atom_site_refinement_flags
_atom_site_occupancy
_atom_site_disorder_assembly
_atom_site_disorder_group
Br Br1 0.469797(17) 0.08357(3) 0.629576(11) 0.01647(7) Uani d . 1 . .
Br Br2 0.183938(18) 0.24667(3) 0.647848(11) 0.01826(8) Uani d . 1 . .
N N1' 0.28802(13) 0.3108(3) 0.40098(9) 0.0106(4) Uani d . 1 . .
N N1 0.33201(14) 0.2566(3) 0.88547(9) 0.0105(4) Uani d . 1 . .
C C5 0.28387(16) 0.2595(3) 0.82544(11) 0.0109(4) Uani d . 1 . .
C C3' 0.17571(16) 0.3375(3) 0.46553(11) 0.0109(4) Uani d . 1 . .
N N2 0.43255(13) 0.2227(3) 0.88259(9) 0.0110(4) Uani d . 1 . .
N N2' 0.18826(13) 0.3526(3) 0.40275(9) 0.0110(4) Uani d . 1 . .
C C3 0.44019(16) 0.2009(3) 0.81952(11) 0.0112(4) Uani d . 1 . .
C C5' 0.33040(16) 0.2696(3) 0.46079(11) 0.0108(4) Uani d . 1 . .
N N3 0.52349(14) 0.1671(3) 0.79256(10) 0.0155(4) Uani d . 1 . .
H H3A 0.5776 0.1581 0.8172 0.019 Uiso calc R 1 . .
H H3B 0.5228 0.1544 0.7506 0.019 Uiso calc R 1 . .
C C6 0.29678(17) 0.2856(3) 0.94788(11) 0.0112(4) Uani d . 1 . .
C C6' 0.33268(16) 0.3120(3) 0.34068(11) 0.0108(4) Uani d . 1 . .
N N3' 0.09158(14) 0.3663(3) 0.49263(10) 0.0139(4) Uani d . 1 . .
H H3'A 0.0397 0.3978 0.4682 0.017 Uiso calc R 1 . .
H H3'B 0.0897 0.3533 0.5344 0.017 Uiso calc R 1 . .
C C7' 0.41759(17) 0.4159(3) 0.33736(12) 0.0141(4) Uani d . 1 . .
H H7' 0.4425 0.4895 0.3727 0.017 Uiso calc R 1 . .
N N4' 0.26139(14) 0.2888(3) 0.50273(9) 0.0106(4) Uani d . 1 . .
H H4' 0.2691 0.2737 0.5447 0.013 Uiso calc R 1 . .
N N4 0.35127(14) 0.2222(3) 0.78272(9) 0.0110(4) Uani d . 1 . .
H H4 0.3406 0.2134 0.7406 0.013 Uiso calc R 1 . .
C C7 0.20341(17) 0.2241(3) 0.95945(12) 0.0144(5) Uani d . 1 . .
H H7 0.1630 0.1663 0.9262 0.017 Uiso calc R 1 . .
C C8' 0.46478(17) 0.4074(3) 0.27991(12) 0.0168(5) Uani d . 1 . .
H H8' 0.5225 0.4738 0.2771 0.020 Uiso calc R 1 . .
N N5 0.18967(14) 0.2885(3) 0.80841(10) 0.0139(4) Uani d . 1 . .
H H5A 0.1508 0.3091 0.8382 0.017 Uiso calc R 1 . .
H H5B 0.1674 0.2869 0.7675 0.017 Uiso calc R 1 . .
N N5' 0.42386(14) 0.2226(3) 0.47651(10) 0.0140(4) Uani d . 1 . .
H H5'A 0.4634 0.2166 0.4464 0.017 Uiso calc R 1 . .
H H5'B 0.4445 0.1983 0.5168 0.017 Uiso calc R 1 . .
C C8 0.17218(18) 0.2512(4) 1.02182(12) 0.0189(5) Uani d . 1 . .
H H8 0.1098 0.2134 1.0300 0.023 Uiso calc R 1 . .
C C9' 0.42605(18) 0.3005(4) 0.22696(12) 0.0184(5) Uani d . 1 . .
H H9' 0.4585 0.2932 0.1891 0.022 Uiso calc R 1 . .
C C9 0.2331(2) 0.3340(4) 1.07174(12) 0.0203(5) Uani d . 1 . .
H H9 0.2116 0.3514 1.1132 0.024 Uiso calc R 1 . .
C C10' 0.33847(19) 0.2038(3) 0.23038(12) 0.0177(5) Uani d . 1 . .
H H10' 0.3116 0.1362 0.1940 0.021 Uiso calc R 1 . .
C C10 0.32641(19) 0.3909(3) 1.05977(12) 0.0184(5) Uani d . 1 . .
H H10 0.3677 0.4445 1.0935 0.022 Uiso calc R 1 . .
C C11 0.35831(17) 0.3681(3) 0.99777(11) 0.0142(5) Uani d . 1 . .
H H11 0.4205 0.4078 0.9897 0.017 Uiso calc R 1 . .
C C11' 0.29117(17) 0.2074(3) 0.28729(11) 0.0135(4) Uani d . 1 . .
H H11' 0.2332 0.1418 0.2899 0.016 Uiso calc R 1 . .

loop_
_atom_site_aniso_label
_atom_site_aniso_U_11
_atom_site_aniso_U_22
_atom_site_aniso_U_33
_atom_site_aniso_U_12
_atom_site_aniso_U_13
_atom_site_aniso_U_23
Br1 0.01631(12) 0.02134(13) 0.01186(12) -0.00248(9) 0.00199(8) 0.00081(9)
Br2 0.02081(13) 0.02303(14) 0.01122(12) 0.00564(10) 0.00289(9) -0.00001(9)
N1' 0.0066(9) 0.0153(9) 0.0099(9) -0.0003(7) 0.0012(7) 0.0007(7)
N1 0.0081(9) 0.0145(9) 0.0089(9) 0.0022(7) 0.0008(7) -0.0006(7)
C5 0.0112(10) 0.0094(10) 0.0122(10) -0.0009(8) 0.0013(8) -0.0006(8)
C3' 0.0107(10) 0.0097(10) 0.0123(10) -0.0016(8) 0.0008(8) -0.0007(8)
N2 0.0074(9) 0.0150(9) 0.0108(9) 0.0020(7) 0.0020(7) -0.0005(7)
N2' 0.0064(9) 0.0146(9) 0.0122(9) 0.0006(7) 0.0016(7) 0.0012(7)
C3 0.0129(11) 0.0092(10) 0.0115(10) 0.0011(8) 0.0014(8) 0.0000(8)
C5' 0.0110(10) 0.0106(10) 0.0109(10) -0.0014(8) 0.0017(8) -0.0001(8)
N3 0.0117(9) 0.0250(11) 0.0100(9) 0.0050(8) 0.0028(7) -0.0012(8)
C6 0.0143(11) 0.0106(10) 0.0090(10) 0.0053(8) 0.0027(8) 0.0015(8)
C6' 0.0117(10) 0.0117(10) 0.0092(10) 0.0030(8) 0.0023(8) 0.0026(8)
N3' 0.0105(9) 0.0209(10) 0.0106(9) 0.0019(8) 0.0027(7) -0.0005(8)
C7' 0.0134(11) 0.0144(11) 0.0146(11) 0.0005(9) 0.0014(8) 0.0017(9)
N4' 0.0111(9) 0.0139(9) 0.0069(9) -0.0009(7) 0.0012(7) -0.0004(7)
N4 0.0114(9) 0.0141(9) 0.0076(9) 0.0014(7) 0.0008(7) -0.0005(7)
C7 0.0120(11) 0.0169(11) 0.0141(11) 0.0040(9) 0.0008(9) 0.0038(9)
C8' 0.0119(11) 0.0193(12) 0.0197(12) 0.0013(9) 0.0045(9) 0.0094(10)
N5 0.0102(9) 0.0214(10) 0.0097(9) 0.0024(8) -0.0009(7) -0.0026(8)
N5' 0.0099(9) 0.0212(10) 0.0108(9) 0.0015(8) -0.0002(7) 0.0021(8)
C8 0.0160(12) 0.0233(13) 0.0187(12) 0.0094(10) 0.0079(9) 0.0094(10)
C9' 0.0202(12) 0.0225(12) 0.0137(11) 0.0086(10) 0.0084(9) 0.0073(10)
C9 0.0297(14) 0.0207(12) 0.0112(11) 0.0139(11) 0.0065(10) 0.0030(9)
C10' 0.0222(12) 0.0182(12) 0.0126(11) 0.0070(10) 0.0004(9) -0.0006(9)
C10 0.0268(13) 0.0161(12) 0.0118(11) 0.0074(10) -0.0010(9) -0.0016(9)
C11 0.0158(11) 0.0121(10) 0.0143(11) 0.0039(9) -0.0003(9) 0.0000(9)
C11' 0.0138(11) 0.0137(11) 0.0130(11) 0.0009(9) 0.0002(9) 0.0011(9)

loop_
_atom_type_symbol
_atom_type_description
_atom_type_scat_dispersion_real
_atom_type_scat_dispersion_imag
_atom_type_scat_source
C C 0.0033 0.0016 'International Tables Vol C Tables 4.2.6.8 and 6.1.1.4'
H H 0.0000 0.0000 'International Tables Vol C Tables 4.2.6.8 and 6.1.1.4'
N N 0.0061 0.0033 'International Tables Vol C Tables 4.2.6.8 and 6.1.1.4'
Br Br -0.2901 2.4595 'International Tables Vol C Tables 4.2.6.8 and 6.1.1.4'

loop_
_geom_angle_atom_site_label_1
_geom_angle_atom_site_label_2
_geom_angle_atom_site_label_3
_geom_angle_site_symmetry_1
_geom_angle_site_symmetry_3
_geom_angle
_geom_angle_publ_flag
C5' N1' N2' . . 111.37(18) ?
C5' N1' C6' . . 127.14(19) ?
N2' N1' C6' . . 121.48(17) ?
C5 N1 N2 . . 111.48(18) ?
C5 N1 C6 . . 129.6(2) ?
N2 N1 C6 . . 118.86(18) ?
N5 C5 N1 . . 129.0(2) ?
N5 C5 N4 . . 125.0(2) ?
N1 C5 N4 . . 106.04(19) ?
N2' C3' N3' . . 126.0(2) ?
N2' C3' N4' . . 111.76(19) ?
N3' C3' N4' . . 122.3(2) ?
C3 N2 N1 . . 103.46(17) ?
C3' N2' N1' . . 103.15(17) ?
N2 C3 N3 . . 125.2(2) ?
N2 C3 N4 . . 111.75(19) ?
N3 C3 N4 . . 123.0(2) ?
N1' C5' N5' . . 126.9(2) ?
N1' C5' N4' . . 106.66(19) ?
N5' C5' N4' . . 126.5(2) ?
C3 N3 H3A . . 120.0 ?
C3 N3 H3B . . 120.0 ?
H3A N3 H3B . . 120.0 ?
C11 C6 C7 . . 120.9(2) ?
C11 C6 N1 . . 118.8(2) ?
C7 C6 N1 . . 120.3(2) ?
C7' C6' C11' . . 121.9(2) ?
C7' C6' N1' . . 118.6(2) ?
C11' C6' N1' . . 119.5(2) ?
C3' N3' H3'A . . 120.0 ?
C3' N3' H3'B . . 120.0 ?
H3'A N3' H3'B . . 120.0 ?
C6' C7' C8' . . 118.7(2) ?
C6' C7' H7' . . 120.7 ?
C8' C7' H7' . . 120.7 ?
C5' N4' C3' . . 107.03(18) ?
C5' N4' H4' . . 126.5 ?
C3' N4' H4' . . 126.5 ?
C5 N4 C3 . . 107.23(18) ?
C5 N4 H4 . . 126.4 ?
C3 N4 H4 . . 126.4 ?
C8 C7 C6 . . 118.6(2) ?
C8 C7 H7 . . 120.7 ?
C6 C7 H7 . . 120.7 ?
C9' C8' C7' . . 120.2(2) ?
C9' C8' H8' . . 119.9 ?
C7' C8' H8' . . 119.9 ?
C5 N5 H5A . . 120.0 ?
C5 N5 H5B . . 120.0 ?
H5A N5 H5B . . 120.0 ?
C5' N5' H5'A . . 120.0 ?
C5' N5' H5'B . . 120.0 ?
H5'A N5' H5'B . . 120.0 ?
C9 C8 C7 . . 120.8(2) ?
C9 C8 H8 . . 119.6 ?
C7 C8 H8 . . 119.6 ?
C8' C9' C10' . . 120.1(2) ?
C8' C9' H9' . . 120.0 ?
C10' C9' H9' . . 120.0 ?
C8 C9 C10 . . 119.9(2) ?
C8 C9 H9 . . 120.1 ?
C10 C9 H9 . . 120.1 ?
C11' C10' C9' . . 120.7(2) ?
C11' C10' H10' . . 119.7 ?
C9' C10' H10' . . 119.7 ?
C11 C10 C9 . . 120.3(2) ?
C11 C10 H10 . . 119.8 ?
C9 C10 H10 . . 119.8 ?
C10 C11 C6 . . 119.6(2) ?
C10 C11 H11 . . 120.2 ?
C6 C11 H11 . . 120.2 ?
C10' C11' C6' . . 118.3(2) ?
C10' C11' H11' . . 120.8 ?
C6' C11' H11' . . 120.8 ?

loop_
_geom_bond_atom_site_label_1
_geom_bond_atom_site_label_2
_geom_bond_site_symmetry_2
_geom_bond_distance
_geom_bond_publ_flag
N1' C5' . 1.333(3) ?
N1' N2' . 1.408(2) ?
N1' C6' . 1.426(3) ?
N1 C5 . 1.335(3) ?
N1 N2 . 1.410(3) ?
N1 C6 . 1.420(3) ?
C5 N5 . 1.325(3) ?
C5 N4 . 1.358(3) ?
C3' N2' . 1.313(3) ?
C3' N3' . 1.345(3) ?
C3' N4' . 1.383(3) ?
N2 C3 . 1.310(3) ?
C3 N3 . 1.339(3) ?
C3 N4 . 1.380(3) ?
C5' N5' . 1.337(3) ?
C5' N4' . 1.344(3) ?
N3 H3A . 0.8600 ?
N3 H3B . 0.8600 ?
C6 C11 . 1.389(3) ?
C6 C7 . 1.398(3) ?
C6' C7' . 1.389(3) ?
C6' C11' . 1.395(3) ?
N3' H3'A . 0.8600 ?
N3' H3'B . 0.8600 ?
C7' C8' . 1.394(3) ?
C7' H7' . 0.9300 ?
N4' H4' . 0.8600 ?
N4 H4 . 0.8600 ?
C7 C8 . 1.395(3) ?
C7 H7 . 0.9300 ?
C8' C9' . 1.385(4) ?
C8' H8' . 0.9300 ?
N5 H5A . 0.8600 ?
N5 H5B . 0.8600 ?
N5' H5'A . 0.8600 ?
N5' H5'B . 0.8600 ?
C8 C9 . 1.386(4) ?
C8 H8 . 0.9300 ?
C9' C10' . 1.395(4) ?
C9' H9' . 0.9300 ?
C9 C10 . 1.389(4) ?
C9 H9 . 0.9300 ?
C10' C11' . 1.384(3) ?
C10' H10' . 0.9300 ?
C10 C11 . 1.387(3) ?
C10 H10 . 0.9300 ?
C11 H11 . 0.9300 ?
C11' H11' . 0.9300 ?

loop_
_geom_hbond_atom_site_label_D
_geom_hbond_atom_site_label_H
_geom_hbond_atom_site_label_A
_geom_hbond_site_symmetry_A
_geom_hbond_distance_DH
_geom_hbond_distance_HA
_geom_hbond_distance_DA
_geom_hbond_angle_DHA
N3 H3A N2' 4_666 0.860 2.203 3.037(3) 164
N3 H3B Br1 1_555 0.860 2.555 3.387(2) 163
N3' H3'A N2 4_565 0.860 2.336 3.046(3) 140
N3' H3'B Br2 1_555 0.860 2.652 3.404(3) 147
N4 H4 Br2 1_555 0.860 2.736 3.417(3) 137
N4' H4' Br2 1_555 0.860 2.510 3.254(3) 145
N5 H5A Br1 2_556 0.860 2.685 3.369(3) 137
N5 H5B Br2 1_555 0.860 2.490 3.281(3) 153
N5' H5'A Br1 3_656 0.860 2.843 3.489(3) 133
N5' H5'B Br1 1_555 0.860 2.434 3.278(3) 167

loop_
_geom_torsion_atom_site_label_1
_geom_torsion_atom_site_label_2
_geom_torsion_atom_site_label_3
_geom_torsion_atom_site_label_4
_geom_torsion_site_symmetry_1
_geom_torsion_site_symmetry_2
_geom_torsion_site_symmetry_3
_geom_torsion_site_symmetry_4
_geom_torsion
_geom_torsion_publ_flag
N2 N1 C5 N5 . . . . -179.4(2) ?
C6 N1 C5 N5 . . . . -0.8(4) ?
N2 N1 C5 N4 . . . . 1.8(2) ?
C6 N1 C5 N4 . . . . -179.6(2) ?
C5 N1 N2 C3 . . . . -1.7(2) ?
C6 N1 N2 C3 . . . . 179.49(19) ?
N3' C3' N2' N1' . . . . 179.3(2) ?
N4' C3' N2' N1' . . . . 0.0(2) ?
C5' N1' N2' C3' . . . . 1.2(2) ?
C6' N1' N2' C3' . . . . -179.8(2) ?
N1 N2 C3 N3 . . . . 179.3(2) ?
N1 N2 C3 N4 . . . . 1.0(2) ?
N2' N1' C5' N5' . . . . 179.6(2) ?
C6' N1' C5' N5' . . . . 0.7(4) ?
N2' N1' C5' N4' . . . . -1.8(2) ?
C6' N1' C5' N4' . . . . 179.2(2) ?
C5 N1 C6 C11 . . . . -147.8(2) ?
N2 N1 C6 C11 . . . . 30.7(3) ?
C5 N1 C6 C7 . . . . 35.1(3) ?
N2 N1 C6 C7 . . . . -146.4(2) ?
C5' N1' C6' C7' . . . . -52.8(3) ?
N2' N1' C6' C7' . . . . 128.4(2) ?
C5' N1' C6' C11' . . . . 126.2(2) ?
N2' N1' C6' C11' . . . . -52.6(3) ?
C11' C6' C7' C8' . . . . -3.1(3) ?
N1' C6' C7' C8' . . . . 175.9(2) ?
N1' C5' N4' C3' . . . . 1.7(2) ?
N5' C5' N4' C3' . . . . -179.7(2) ?
N2' C3' N4' C5' . . . . -1.1(3) ?
N3' C3' N4' C5' . . . . 179.6(2) ?
N5 C5 N4 C3 . . . . -180.0(2) ?
N1 C5 N4 C3 . . . . -1.1(2) ?
N2 C3 N4 C5 . . . . 0.0(3) ?
N3 C3 N4 C5 . . . . -178.4(2) ?
C11 C6 C7 C8 . . . . 1.5(3) ?
N1 C6 C7 C8 . . . . 178.6(2) ?
C6' C7' C8' C9' . . . . 1.4(3) ?
C6 C7 C8 C9 . . . . -1.3(3) ?
C7' C8' C9' C10' . . . . 1.3(4) ?
C7 C8 C9 C10 . . . . 0.0(4) ?
C8' C9' C10' C11' . . . . -2.4(4) ?
C8 C9 C10 C11 . . . . 1.1(4) ?
C9 C10 C11 C6 . . . . -0.9(3) ?
C7 C6 C11 C10 . . . . -0.4(3) ?
N1 C6 C11 C10 . . . . -177.5(2) ?
C9' C10' C11' C6' . . . . 0.8(3) ?
C7' C6' C11' C10' . . . . 2.0(3) ?
N1' C6' C11' C10' . . . . -177.0(2) ?
